data_7110207
loop_
_publ_author_name
'Yu Peng'
'Xiao-Bo Xu'
'Jian Xiao'
'Ya-Wen Wang'

_publ_section_title
;
 Nickel-mediated stereocontrolled synthesis of spiroketals via tandem
 cyclization-coupling of beta-bromo ketals and aryl iodides
;
_journal_name_full Chem.Commun.
_journal_page_first 472
_journal_paper_doi 10.1039/c3cc47780k
_journal_volume 50
_journal_year 2014
_chemical_formula_sum 'C16 H21 Br O4'
_chemical_formula_weight 357.24
_chemical_name_systematic
; 
 ? 
;
_space_group_IT_number 14
_symmetry_cell_setting monoclinic
_symmetry_space_group_name_Hall '-P 2yn'
_symmetry_space_group_name_H-M 'P 1 21/n 1'
_atom_sites_solution_hydrogens geom
_atom_sites_solution_primary direct
_atom_sites_solution_secondary difmap
_audit_creation_method SHELXL-97
_cell_angle_alpha 90.00
_cell_angle_beta 99.917(2)
_cell_angle_gamma 90.00
_cell_formula_units_Z 4
_cell_length_a 8.3184(19)
_cell_length_b 10.279(2)
_cell_length_c 19.396(4)
_cell_measurement_reflns_used 2289
_cell_measurement_temperature 296(2)
_cell_measurement_theta_max 20.82
_cell_measurement_theta_min 2.25
_cell_volume 1633.7(6)
_computing_cell_refinement 'Bruker SAINT'
_computing_data_collection 'Bruker APEX2'
_computing_data_reduction 'Bruker SAINT'
_computing_molecular_graphics 'Bruker SHELXTL'
_computing_publication_material 'Bruker SHELXTL'
_computing_structure_refinement 'SHELXL-97 (Sheldrick, 2008)'
_computing_structure_solution 'SHELXS-97 (Sheldrick, 2008)'
_diffrn_ambient_temperature 296(2)
_diffrn_measured_fraction_theta_full 0.998
_diffrn_measured_fraction_theta_max 0.998
_diffrn_measurement_device_type 'Bruker APEX-II CCD'
_diffrn_measurement_method '\f and \w scans'
_diffrn_radiation_monochromator graphite
_diffrn_radiation_source 'fine-focus sealed tube'
_diffrn_radiation_type MoK\a
_diffrn_radiation_wavelength 0.71073
_diffrn_reflns_av_R_equivalents 0.0625
_diffrn_reflns_av_sigmaI/netI 0.0613
_diffrn_reflns_limit_h_max 10
_diffrn_reflns_limit_h_min -10
_diffrn_reflns_limit_k_max 11
_diffrn_reflns_limit_k_min -12
_diffrn_reflns_limit_l_max 23
_diffrn_reflns_limit_l_min -22
_diffrn_reflns_number 11523
_diffrn_reflns_theta_full 25.50
_diffrn_reflns_theta_max 25.50
_diffrn_reflns_theta_min 2.25
_exptl_absorpt_coefficient_mu 2.528
_exptl_absorpt_correction_T_max 0.7861
_exptl_absorpt_correction_T_min 0.5705
_exptl_absorpt_correction_type multi-scan
_exptl_crystal_colour colorless
_exptl_crystal_density_diffrn 1.452
_exptl_crystal_density_method 'not measured'
_exptl_crystal_description block
_exptl_crystal_F_000 736
_exptl_crystal_size_max 0.25
_exptl_crystal_size_mid 0.20
_exptl_crystal_size_min 0.10
_refine_diff_density_max 0.547
_refine_diff_density_min -0.366
_refine_diff_density_rms 0.064
_refine_ls_extinction_coef 0.0003(5)
_refine_ls_extinction_expression Fc^*^=kFc[1+0.001xFc^2^\l^3^/sin(2\q)]^-1/4^
_refine_ls_extinction_method SHELXL
_refine_ls_goodness_of_fit_ref 1.018
_refine_ls_hydrogen_treatment constr
_refine_ls_matrix_type full
_refine_ls_number_parameters 193
_refine_ls_number_reflns 3031
_refine_ls_number_restraints 0
_refine_ls_restrained_S_all 1.018
_refine_ls_R_factor_all 0.0899
_refine_ls_R_factor_gt 0.0461
_refine_ls_shift/su_max 0.000
_refine_ls_shift/su_mean 0.000
_refine_ls_structure_factor_coef Fsqd
_refine_ls_weighting_details 'calc w=1/[\s^2^(Fo^2^)+(0.0375P)^2^+1.4220P] where P=(Fo^2^+2Fc^2^)/3'
_refine_ls_weighting_scheme calc
_refine_ls_wR_factor_gt 0.0932
_refine_ls_wR_factor_ref 0.1100
_reflns_number_gt 1906
_reflns_number_total 3031
_reflns_threshold_expression >2sigma(I)
_cod_data_source_file c3cc47780k.txt
_cod_data_source_block p21n
_cod_original_sg_symbol_H-M P2(1)/n
_cod_database_code 7110207

loop_
_symmetry_equiv_pos_as_xyz
'x, y, z'
'-x+1/2, y+1/2, -z+1/2'
'-x, -y, -z'
'x-1/2, -y-1/2, z-1/2'

loop_
_atom_site_label
_atom_site_type_symbol
_atom_site_fract_x
_atom_site_fract_y
_atom_site_fract_z
_atom_site_U_iso_or_equiv
_atom_site_adp_type
_atom_site_occupancy
_atom_site_symmetry_multiplicity
_atom_site_calc_flag
_atom_site_refinement_flags
Br1 Br -0.37457(6) 0.37505(5) 0.05621(3) 0.0681(2) Uani 1 1 d .
O4 O -0.0938(3) 0.1544(2) 0.07749(12) 0.0361(6) Uani 1 1 d .
O3 O -0.1779(3) 0.0702(3) 0.17737(13) 0.0483(7) Uani 1 1 d .
O1 O 0.4743(3) -0.2355(2) 0.20562(13) 0.0444(7) Uani 1 1 d .
O2 O 0.4969(3) -0.0287(3) 0.28063(14) 0.0525(7) Uani 1 1 d .
C5 C 0.3718(4) -0.1369(3) 0.17921(19) 0.0347(9) Uani 1 1 d .
C6 C 0.3831(4) -0.0248(3) 0.22074(18) 0.0341(9) Uani 1 1 d .
C7 C -0.2900(5) 0.2674(4) 0.1363(2) 0.0463(10) Uani 1 1 d .
H7A H -0.2030 0.3136 0.1661 0.056 Uiso 1 1 calc R
H7B H -0.3761 0.2511 0.1631 0.056 Uiso 1 1 calc R
C8 C 0.1636(4) -0.0324(4) 0.0972(2) 0.0386(9) Uani 1 1 d .
H8 H 0.0917 -0.0346 0.0548 0.046 Uiso 1 1 calc R
C9 C 0.2816(4) 0.0790(4) 0.20013(19) 0.0360(9) Uani 1 1 d .
H9 H 0.2887 0.1530 0.2281 0.043 Uiso 1 1 calc R
C10 C 0.2636(4) -0.1390(4) 0.11724(19) 0.0386(9) Uani 1 1 d .
H10 H 0.2572 -0.2119 0.0886 0.046 Uiso 1 1 calc R
C11 C 0.1690(4) 0.0754(4) 0.13847(19) 0.0341(8) Uani 1 1 d .
C12 C -0.2249(4) 0.1380(3) 0.11446(19) 0.0365(9) Uani 1 1 d .
C13 C 0.1419(5) 0.2893(4) 0.0783(3) 0.0580(12) Uani 1 1 d .
H13 H 0.2476 0.3127 0.0984 0.070 Uiso 1 1 calc R
C14 C 0.0598(4) 0.1922(3) 0.1189(2) 0.0365(9) Uani 1 1 d .
H14 H 0.0387 0.2338 0.1619 0.044 Uiso 1 1 calc R
C15 C 0.4708(5) -0.3516(4) 0.1653(2) 0.0537(11) Uani 1 1 d .
H15A H 0.3630 -0.3881 0.1585 0.081 Uiso 1 1 calc R
H15B H 0.5472 -0.4131 0.1895 0.081 Uiso 1 1 calc R
H15C H 0.4997 -0.3318 0.1206 0.081 Uiso 1 1 calc R
C16 C -0.3486(5) 0.0527(4) 0.0696(2) 0.0477(11) Uani 1 1 d .
H16A H -0.3534 0.0708 0.0202 0.057 Uiso 1 1 calc R
H16B H -0.4565 0.0632 0.0814 0.057 Uiso 1 1 calc R
C17 C -0.2803(6) -0.0820(4) 0.0887(3) 0.0629(13) Uani 1 1 d .
H17A H -0.3668 -0.1463 0.0843 0.075 Uiso 1 1 calc R
H17B H -0.2025 -0.1072 0.0592 0.075 Uiso 1 1 calc R
C18 C -0.1979(5) -0.0674(4) 0.1640(3) 0.0588(12) Uani 1 1 d .
H18A H -0.2645 -0.1058 0.1951 0.071 Uiso 1 1 calc R
H18B H -0.0926 -0.1105 0.1715 0.071 Uiso 1 1 calc R
C20 C 0.5346(6) 0.0878(5) 0.3184(2) 0.0709(15) Uani 1 1 d .
H20A H 0.5636 0.1536 0.2877 0.106 Uiso 1 1 calc R
H20B H 0.6245 0.0731 0.3558 0.106 Uiso 1 1 calc R
H20C H 0.4412 0.1159 0.3375 0.106 Uiso 1 1 calc R
C19 C 0.0878(8) 0.3421(6) 0.0217(4) 0.102(2) Uani 1 1 d .
H19A H -0.0171 0.3229 -0.0013 0.122 Uiso 1 1 calc R
H19B H 0.1521 0.4009 0.0021 0.122 Uiso 1 1 calc R

loop_
_atom_site_aniso_label
_atom_site_aniso_U_11
_atom_site_aniso_U_22
_atom_site_aniso_U_33
_atom_site_aniso_U_23
_atom_site_aniso_U_13
_atom_site_aniso_U_12
Br1 0.0694(3) 0.0518(3) 0.0780(4) 0.0090(3) -0.0020(2) 0.0191(2)
O4 0.0338(13) 0.0401(15) 0.0323(14) -0.0023(12) 0.0002(11) 0.0003(11)
O3 0.0638(17) 0.0447(17) 0.0345(17) 0.0081(14) 0.0031(13) -0.0048(14)
O1 0.0574(16) 0.0310(15) 0.0420(17) -0.0015(13) 0.0003(13) 0.0082(13)
O2 0.0643(18) 0.0446(17) 0.0404(17) -0.0080(14) -0.0136(14) 0.0107(14)
C5 0.0370(19) 0.033(2) 0.035(2) 0.0020(18) 0.0087(17) -0.0007(17)
C6 0.039(2) 0.036(2) 0.025(2) 0.0022(17) 0.0003(16) 0.0014(17)
C7 0.044(2) 0.046(2) 0.048(3) -0.005(2) 0.0046(19) 0.0036(19)
C8 0.039(2) 0.042(2) 0.031(2) -0.0027(19) -0.0028(17) 0.0020(17)
C9 0.040(2) 0.034(2) 0.033(2) -0.0057(17) 0.0035(17) -0.0009(16)
C10 0.043(2) 0.038(2) 0.034(2) -0.0079(19) 0.0060(17) -0.0028(18)
C11 0.0342(19) 0.036(2) 0.031(2) 0.0006(18) 0.0032(16) -0.0024(16)
C12 0.0379(19) 0.037(2) 0.033(2) -0.0005(19) 0.0023(17) -0.0017(17)
C13 0.059(3) 0.047(3) 0.066(3) 0.018(2) 0.004(2) 0.002(2)
C14 0.0346(19) 0.036(2) 0.036(2) 0.0003(18) -0.0005(17) -0.0007(16)
C15 0.067(3) 0.040(3) 0.056(3) -0.003(2) 0.012(2) 0.011(2)
C16 0.049(2) 0.046(3) 0.047(3) -0.007(2) 0.006(2) -0.0133(19)
C17 0.068(3) 0.041(3) 0.082(4) -0.011(3) 0.020(3) -0.016(2)
C18 0.059(3) 0.045(3) 0.074(4) 0.016(2) 0.016(2) -0.004(2)
C20 0.076(3) 0.065(3) 0.060(3) -0.022(3) -0.021(2) 0.014(3)
C19 0.099(4) 0.094(5) 0.113(5) 0.029(4) 0.018(4) -0.013(4)

loop_
_atom_type_symbol
_atom_type_description
_atom_type_scat_dispersion_real
_atom_type_scat_dispersion_imag
_atom_type_scat_source
C C 0.0033 0.0016 'International Tables Vol C Tables 4.2.6.8 and 6.1.1.4'
H H 0.0000 0.0000 'International Tables Vol C Tables 4.2.6.8 and 6.1.1.4'
O O 0.0106 0.0060 'International Tables Vol C Tables 4.2.6.8 and 6.1.1.4'
Br Br -0.2901 2.4595 'International Tables Vol C Tables 4.2.6.8 and 6.1.1.4'

loop_
_geom_angle_atom_site_label_1
_geom_angle_atom_site_label_2
_geom_angle_atom_site_label_3
_geom_angle
C12 O4 C14 115.9(3)
C12 O3 C18 109.0(3)
C5 O1 C15 117.6(3)
C6 O2 C20 118.4(3)
O1 C5 C10 126.1(3)
O1 C5 C6 114.8(3)
C10 C5 C6 119.1(3)
O2 C6 C9 124.8(3)
O2 C6 C5 115.6(3)
C9 C6 C5 119.6(3)
C12 C7 Br1 111.9(3)
C12 C7 H7A 109.2
Br1 C7 H7A 109.2
C12 C7 H7B 109.2
Br1 C7 H7B 109.2
H7A C7 H7B 107.9
C11 C8 C10 121.2(3)
C11 C8 H8 119.4
C10 C8 H8 119.4
C6 C9 C11 121.3(3)
C6 C9 H9 119.4
C11 C9 H9 119.4
C5 C10 C8 120.3(3)
C5 C10 H10 119.9
C8 C10 H10 119.9
C8 C11 C9 118.5(3)
C8 C11 C14 122.6(3)
C9 C11 C14 118.8(3)
O3 C12 O4 112.2(3)
O3 C12 C16 105.9(3)
O4 C12 C16 106.6(3)
O3 C12 C7 104.6(3)
O4 C12 C7 112.2(3)
C16 C12 C7 115.3(3)
C19 C13 C14 128.8(5)
C19 C13 H13 115.6
C14 C13 H13 115.6
O4 C14 C13 109.0(3)
O4 C14 C11 111.2(3)
C13 C14 C11 110.5(3)
O4 C14 H14 108.7
C13 C14 H14 108.7
C11 C14 H14 108.7
O1 C15 H15A 109.5
O1 C15 H15B 109.5
H15A C15 H15B 109.5
O1 C15 H15C 109.5
H15A C15 H15C 109.5
H15B C15 H15C 109.5
C12 C16 C17 101.5(3)
C12 C16 H16A 111.5
C17 C16 H16A 111.5
C12 C16 H16B 111.5
C17 C16 H16B 111.5
H16A C16 H16B 109.3
C18 C17 C16 103.5(3)
C18 C17 H17A 111.1
C16 C17 H17A 111.1
C18 C17 H17B 111.1
C16 C17 H17B 111.1
H17A C17 H17B 109.0
O3 C18 C17 106.9(3)
O3 C18 H18A 110.3
C17 C18 H18A 110.3
O3 C18 H18B 110.3
C17 C18 H18B 110.3
H18A C18 H18B 108.6
O2 C20 H20A 109.5
O2 C20 H20B 109.5
H20A C20 H20B 109.5
O2 C20 H20C 109.5
H20A C20 H20C 109.5
H20B C20 H20C 109.5
C13 C19 H19A 120.0
C13 C19 H19B 120.0
H19A C19 H19B 120.0

loop_
_geom_bond_atom_site_label_1
_geom_bond_atom_site_label_2
_geom_bond_distance
Br1 C7 1.938(4)
O4 C12 1.415(4)
O4 C14 1.440(4)
O3 C12 1.401(4)
O3 C18 1.442(5)
O1 C5 1.366(4)
O1 C15 1.424(4)
O2 C6 1.367(4)
O2 C20 1.411(5)
C5 C10 1.372(5)
C5 C6 1.400(5)
C6 C9 1.376(5)
C7 C12 1.523(5)
C7 H7A 0.9700
C7 H7B 0.9700
C8 C11 1.363(5)
C8 C10 1.390(5)
C8 H8 0.9300
C9 C11 1.387(5)
C9 H9 0.9300
C10 H10 0.9300
C11 C14 1.514(5)
C12 C16 1.509(5)
C13 C19 1.238(7)
C13 C14 1.506(5)
C13 H13 0.9300
C14 H14 0.9800
C15 H15A 0.9600
C15 H15B 0.9600
C15 H15C 0.9600
C16 C17 1.518(6)
C16 H16A 0.9700
C16 H16B 0.9700
C17 C18 1.510(6)
C17 H17A 0.9700
C17 H17B 0.9700
C18 H18A 0.9700
C18 H18B 0.9700
C20 H20A 0.9600
C20 H20B 0.9600
C20 H20C 0.9600
C19 H19A 0.9300
C19 H19B 0.9300

loop_
_geom_torsion_atom_site_label_1
_geom_torsion_atom_site_label_2
_geom_torsion_atom_site_label_3
_geom_torsion_atom_site_label_4
_geom_torsion
C15 O1 C5 C10 0.5(5)
C15 O1 C5 C6 -179.0(3)
C20 O2 C6 C9 -11.5(5)
C20 O2 C6 C5 169.1(4)
O1 C5 C6 O2 1.4(4)
C10 C5 C6 O2 -178.1(3)
O1 C5 C6 C9 -178.0(3)
C10 C5 C6 C9 2.5(5)
O2 C6 C9 C11 -180.0(3)
C5 C6 C9 C11 -0.6(5)
O1 C5 C10 C8 178.7(3)
C6 C5 C10 C8 -1.8(5)
C11 C8 C10 C5 -0.7(5)
C10 C8 C11 C9 2.6(5)
C10 C8 C11 C14 -178.9(3)
C6 C9 C11 C8 -1.9(5)
C6 C9 C11 C14 179.5(3)
C18 O3 C12 O4 -88.6(3)
C18 O3 C12 C16 27.3(4)
C18 O3 C12 C7 149.5(3)
C14 O4 C12 O3 -43.6(4)
C14 O4 C12 C16 -159.0(3)
C14 O4 C12 C7 73.8(4)
Br1 C7 C12 O3 -176.7(2)
Br1 C7 C12 O4 61.4(3)
Br1 C7 C12 C16 -60.9(4)
C12 O4 C14 C13 -141.0(3)
C12 O4 C14 C11 96.9(3)
C19 C13 C14 O4 6.7(7)
C19 C13 C14 C11 129.2(6)
C8 C11 C14 O4 30.2(5)
C9 C11 C14 O4 -151.2(3)
C8 C11 C14 C13 -91.0(4)
C9 C11 C14 C13 87.5(4)
O3 C12 C16 C17 -36.5(4)
O4 C12 C16 C17 83.1(4)
C7 C12 C16 C17 -151.6(3)
C12 C16 C17 C18 31.4(4)
C12 O3 C18 C17 -6.5(4)
C16 C17 C18 O3 -16.6(4)
